data_2207391
loop_
_publ_author_name
'He, Yong-Zhi'
'Liu, Dong-Zhi'

_publ_section_title
;
 (<i>E</i>)-<i>N</i>'-(4-Benzyloxy-3-methoxybenzylidene)benzohydrazide
;
_journal_coeditor_code WN6394
_journal_issue 11
_journal_name_full 'Acta Crystallographica Section E'
_journal_page_first o3855
_journal_page_last o3856
_journal_paper_doi 10.1107/S1600536805034021
_journal_volume 61
_journal_year 2005
_chemical_formula_iupac 'C22 H20 N2 O3'
_chemical_formula_moiety 'C22 H20 N2 O3'
_chemical_formula_sum 'C22 H20 N2 O3'
_chemical_formula_weight 360.40
_chemical_name_systematic
;
(E)-N'-(4-Benzyloxy-3-methoxybenzylidene)benzohydrazide
;
_space_group_IT_number 14
_symmetry_cell_setting monoclinic
_symmetry_space_group_name_Hall '-P 2ybc'
_symmetry_space_group_name_H-M 'P 1 21/c 1'
_atom_sites_solution_hydrogens geom
_atom_sites_solution_primary direct
_atom_sites_solution_secondary difmap
_audit_creation_method SHELXL-97
_cell_angle_alpha 90.00
_cell_angle_beta 97.293(8)
_cell_angle_gamma 90.00
_cell_formula_units_Z 4
_cell_length_a 7.528(3)
_cell_length_b 25.027(10)
_cell_length_c 9.938(4)
_cell_measurement_reflns_used 1673
_cell_measurement_temperature 293(2)
_cell_measurement_theta_max 23.09
_cell_measurement_theta_min 2.63
_cell_volume 1857.2(13)
_computing_cell_refinement 'SAINT (Bruker, 1999)'
_computing_data_collection 'SMART (Bruker, 1999)'
_computing_data_reduction SAINT
_computing_molecular_graphics 'SHELXTL  (Sheldrick, 1997b)'
_computing_publication_material SHELXTL
_computing_structure_refinement 'SHELXL97 (Sheldrick, 1997a)'
_computing_structure_solution 'SHELXS97 (Sheldrick, 1997a)'
_diffrn_ambient_temperature 293(2)
_diffrn_measured_fraction_theta_full 0.990
_diffrn_measured_fraction_theta_max 0.990
_diffrn_measurement_device_type 'Bruker SMART APEX CCD area-detector'
_diffrn_measurement_method '\f and \w'
_diffrn_radiation_monochromator graphite
_diffrn_radiation_source 'fine-focus sealed tube'
_diffrn_radiation_type MoK\a
_diffrn_radiation_wavelength 0.71073
_diffrn_reflns_av_R_equivalents 0.0454
_diffrn_reflns_av_sigmaI/netI 0.0599
_diffrn_reflns_limit_h_max 8
_diffrn_reflns_limit_h_min -7
_diffrn_reflns_limit_k_max 29
_diffrn_reflns_limit_k_min -26
_diffrn_reflns_limit_l_max 11
_diffrn_reflns_limit_l_min -10
_diffrn_reflns_number 8409
_diffrn_reflns_theta_full 25.01
_diffrn_reflns_theta_max 25.01
_diffrn_reflns_theta_min 1.63
_diffrn_standards_number 0
_exptl_absorpt_coefficient_mu 0.087
_exptl_absorpt_correction_T_max 0.983
_exptl_absorpt_correction_T_min 0.968
_exptl_absorpt_correction_type multi-scan
_exptl_absorpt_process_details '(SADABS; Sheldrick, 1996)'
_exptl_crystal_colour colorless
_exptl_crystal_density_diffrn 1.289
_exptl_crystal_density_method 'not measured'
_exptl_crystal_description block
_exptl_crystal_F_000 760
_exptl_crystal_size_max 0.30
_exptl_crystal_size_mid 0.24
_exptl_crystal_size_min 0.20
_refine_diff_density_max 0.170
_refine_diff_density_min -0.264
_refine_ls_extinction_method none
_refine_ls_goodness_of_fit_ref 0.995
_refine_ls_hydrogen_treatment mixed
_refine_ls_matrix_type full
_refine_ls_number_parameters 249
_refine_ls_number_reflns 3225
_refine_ls_number_restraints 1
_refine_ls_restrained_S_all 0.995
_refine_ls_R_factor_all 0.1055
_refine_ls_R_factor_gt 0.0474
_refine_ls_shift/su_max 0.000
_refine_ls_shift/su_mean 0.000
_refine_ls_structure_factor_coef Fsqd
_refine_ls_weighting_details 'calc w = 1/[\s^2^(Fo^2^)+(0.062P)^2^] where P = (Fo^2^+2Fc^2^)/3'
_refine_ls_weighting_scheme calc
_refine_ls_wR_factor_gt 0.1021
_refine_ls_wR_factor_ref 0.1303
_reflns_number_gt 1786
_reflns_number_total 3225
_reflns_threshold_expression I>2\s(I)
_cod_data_source_file wn6394.cif
_cod_data_source_block I
_cod_original_cell_volume 1857.3(13)
_cod_original_sg_symbol_Hall '-p 2ybc'
_cod_original_sg_symbol_H-M 'P 21/c'
_cod_database_code 2207391
_cod_database_fobs_code 2207391

loop_
_symmetry_equiv_pos_as_xyz
'x, y, z'
'-x, y+1/2, -z+1/2'
'-x, -y, -z'
'x, -y-1/2, z-1/2'

loop_
_atom_site_label
_atom_site_fract_x
_atom_site_fract_y
_atom_site_fract_z
_atom_site_U_iso_or_equiv
_atom_site_adp_type
_atom_site_calc_flag
_atom_site_refinement_flags
_atom_site_occupancy
_atom_site_type_symbol
O1 0.3466(2) 0.54945(6) 0.14849(14) 0.0513(5) Uani d . 1 O
O2 0.3670(2) 0.47361(6) 0.32319(14) 0.0554(5) Uani d . 1 O
O3 -0.0202(2) 0.22775(6) 0.20000(14) 0.0547(5) Uani d . 1 O
N1 0.0925(3) 0.30887(7) 0.05521(16) 0.0402(5) Uani d . 1 N
N2 0.0402(3) 0.26011(7) -0.00160(17) 0.0392(5) Uani d D 1 N
C1 0.3451(3) 0.59250(8) 0.0542(2) 0.0457(6) Uani d . 1 C
H1A 0.2236 0.5987 0.0115 0.055 Uiso calc R 1 H
H1B 0.4180 0.5833 -0.0162 0.055 Uiso calc R 1 H
C2 0.4168(3) 0.64225(9) 0.1259(2) 0.0409(6) Uani d . 1 C
C3 0.3906(4) 0.69061(10) 0.0610(3) 0.0562(7) Uani d . 1 C
H3 0.3269 0.6922 -0.0254 0.067 Uiso calc R 1 H
C4 0.4583(4) 0.73694(10) 0.1235(3) 0.0710(9) Uani d . 1 C
H4 0.4411 0.7694 0.0783 0.085 Uiso calc R 1 H
C5 0.5499(4) 0.73543(11) 0.2505(3) 0.0720(9) Uani d . 1 C
H5 0.5933 0.7668 0.2928 0.086 Uiso calc R 1 H
C6 0.5780(4) 0.68734(12) 0.3158(3) 0.0690(8) Uani d . 1 C
H6 0.6425 0.6860 0.4019 0.083 Uiso calc R 1 H
C7 0.5110(4) 0.64087(10) 0.2544(2) 0.0559(7) Uani d . 1 C
H7 0.5293 0.6085 0.2998 0.067 Uiso calc R 1 H
C8 0.2945(3) 0.50057(9) 0.0978(2) 0.0402(6) Uani d . 1 C
C9 0.3031(3) 0.45892(9) 0.1932(2) 0.0395(6) Uani d . 1 C
C10 0.2502(3) 0.40855(9) 0.1524(2) 0.0409(6) Uani d . 1 C
H10 0.2553 0.3812 0.2161 0.049 Uiso calc R 1 H
C11 0.1884(3) 0.39742(9) 0.0159(2) 0.0386(6) Uani d . 1 C
C12 0.1846(3) 0.43845(9) -0.0760(2) 0.0489(7) Uani d . 1 C
H12 0.1470 0.4316 -0.1672 0.059 Uiso calc R 1 H
C13 0.2357(3) 0.48985(9) -0.0362(2) 0.0491(7) Uani d . 1 C
H13 0.2302 0.5171 -0.1002 0.059 Uiso calc R 1 H
C14 0.3678(4) 0.43402(10) 0.4267(2) 0.0667(8) Uani d . 1 C
H14A 0.2478 0.4216 0.4302 0.100 Uiso calc R 1 H
H14B 0.4141 0.4493 0.5127 0.100 Uiso calc R 1 H
H14C 0.4420 0.4046 0.4068 0.100 Uiso calc R 1 H
C15 0.1306(3) 0.34418(8) -0.0287(2) 0.0418(6) Uani d . 1 C
H15 0.1212 0.3358 -0.1204 0.050 Uiso calc R 1 H
C16 -0.0154(3) 0.22130(9) 0.0783(2) 0.0376(6) Uani d . 1 C
C17 -0.0667(3) 0.16900(8) 0.01121(19) 0.0356(6) Uani d . 1 C
C18 -0.1099(3) 0.12781(10) 0.0931(2) 0.0521(7) Uani d . 1 C
H18 -0.1087 0.1339 0.1856 0.063 Uiso calc R 1 H
C19 -0.1548(4) 0.07793(11) 0.0413(3) 0.0671(8) Uani d . 1 C
H19 -0.1821 0.0504 0.0982 0.081 Uiso calc R 1 H
C20 -0.1588(4) 0.06924(11) -0.0953(3) 0.0660(8) Uani d . 1 C
H20 -0.1890 0.0357 -0.1315 0.079 Uiso calc R 1 H
C21 -0.1186(4) 0.10962(10) -0.1778(2) 0.0622(8) Uani d . 1 C
H21 -0.1225 0.1035 -0.2704 0.075 Uiso calc R 1 H
C22 -0.0723(3) 0.15948(9) -0.1263(2) 0.0514(7) Uani d . 1 C
H22 -0.0449 0.1867 -0.1839 0.062 Uiso calc R 1 H
H2A 0.038(3) 0.2554(8) -0.0910(10) 0.041(6) Uiso d D 1 H

loop_
_atom_site_aniso_label
_atom_site_aniso_U_11
_atom_site_aniso_U_22
_atom_site_aniso_U_33
_atom_site_aniso_U_12
_atom_site_aniso_U_13
_atom_site_aniso_U_23
O1 0.0812(13) 0.0332(10) 0.0386(9) -0.0067(9) 0.0034(8) 0.0006(8)
O2 0.0896(14) 0.0400(10) 0.0334(9) -0.0050(9) -0.0046(8) -0.0008(8)
O3 0.0900(14) 0.0500(11) 0.0254(8) -0.0053(9) 0.0125(8) -0.0038(7)
N1 0.0552(14) 0.0306(11) 0.0338(10) -0.0017(9) 0.0020(9) -0.0044(9)
N2 0.0604(14) 0.0335(12) 0.0234(10) -0.0030(9) 0.0046(9) -0.0024(9)
C1 0.0579(18) 0.0373(14) 0.0415(13) -0.0014(12) 0.0045(12) 0.0048(11)
C2 0.0426(16) 0.0361(14) 0.0451(14) -0.0017(11) 0.0093(12) -0.0012(11)
C3 0.062(2) 0.0407(16) 0.0638(16) 0.0004(13) 0.0012(14) 0.0027(13)
C4 0.076(2) 0.0380(17) 0.098(2) -0.0013(15) 0.0070(19) 0.0036(16)
C5 0.076(2) 0.0502(19) 0.088(2) -0.0116(16) 0.0055(18) -0.0202(17)
C6 0.076(2) 0.068(2) 0.0598(17) -0.0156(17) -0.0039(15) -0.0140(16)
C7 0.070(2) 0.0476(16) 0.0490(15) -0.0097(14) 0.0024(14) 0.0003(13)
C8 0.0529(17) 0.0298(13) 0.0385(13) -0.0020(11) 0.0076(12) -0.0033(11)
C9 0.0493(16) 0.0376(14) 0.0310(12) 0.0025(11) 0.0031(11) -0.0012(10)
C10 0.0519(17) 0.0356(14) 0.0354(13) 0.0013(11) 0.0059(11) 0.0036(11)
C11 0.0487(16) 0.0340(13) 0.0335(12) 0.0001(11) 0.0072(11) -0.0011(11)
C12 0.071(2) 0.0426(15) 0.0314(12) -0.0052(13) 0.0004(12) -0.0025(12)
C13 0.074(2) 0.0365(15) 0.0354(13) -0.0031(13) 0.0037(13) 0.0065(11)
C14 0.095(2) 0.0633(19) 0.0372(14) -0.0081(16) -0.0101(14) 0.0091(13)
C15 0.0566(18) 0.0368(14) 0.0320(12) -0.0013(12) 0.0055(12) -0.0016(11)
C16 0.0494(16) 0.0369(14) 0.0260(12) 0.0021(11) 0.0028(11) 0.0000(10)
C17 0.0407(15) 0.0384(14) 0.0272(11) -0.0011(11) 0.0020(10) 0.0008(10)
C18 0.068(2) 0.0520(17) 0.0373(13) -0.0162(14) 0.0098(12) 0.0010(12)
C19 0.094(2) 0.0534(18) 0.0548(17) -0.0303(16) 0.0123(16) 0.0058(14)
C20 0.089(2) 0.0493(17) 0.0600(17) -0.0265(15) 0.0093(16) -0.0109(14)
C21 0.092(2) 0.0582(18) 0.0377(14) -0.0204(16) 0.0124(14) -0.0117(13)
C22 0.081(2) 0.0404(15) 0.0340(13) -0.0071(13) 0.0119(13) -0.0002(11)

loop_
_atom_type_symbol
_atom_type_description
_atom_type_scat_dispersion_real
_atom_type_scat_dispersion_imag
_atom_type_scat_source
C C 0.0033 0.0016 'International Tables Vol C Tables 4.2.6.8 and 6.1.1.4'
H H 0.0000 0.0000 'International Tables Vol C Tables 4.2.6.8 and 6.1.1.4'
N N 0.0061 0.0033 'International Tables Vol C Tables 4.2.6.8 and 6.1.1.4'
O O 0.0106 0.0060 'International Tables Vol C Tables 4.2.6.8 and 6.1.1.4'

loop_
_geom_angle_atom_site_label_1
_geom_angle_atom_site_label_2
_geom_angle_atom_site_label_3
_geom_angle
C8 O1 C1 117.20(16)
C9 O2 C14 117.50(17)
C15 N1 N2 114.98(17)
C16 N2 N1 119.18(17)
C16 N2 H2A 121.3(13)
N1 N2 H2A 119.4(13)
O1 C1 C2 109.97(18)
O1 C1 H1A 109.7
C2 C1 H1A 109.7
O1 C1 H1B 109.7
C2 C1 H1B 109.7
H1A C1 H1B 108.2
C3 C2 C7 118.9(2)
C3 C2 C1 119.1(2)
C7 C2 C1 122.0(2)
C2 C3 C4 120.4(3)
C2 C3 H3 119.8
C4 C3 H3 119.8
C5 C4 C3 120.6(3)
C5 C4 H4 119.7
C3 C4 H4 119.7
C4 C5 C6 119.5(3)
C4 C5 H5 120.2
C6 C5 H5 120.2
C5 C6 C7 120.4(3)
C5 C6 H6 119.8
C7 C6 H6 119.8
C6 C7 C2 120.3(3)
C6 C7 H7 119.9
C2 C7 H7 119.9
O1 C8 C13 125.1(2)
O1 C8 C9 115.47(19)
C13 C8 C9 119.4(2)
C10 C9 O2 125.53(19)
C10 C9 C8 119.8(2)
O2 C9 C8 114.70(19)
C9 C10 C11 121.2(2)
C9 C10 H10 119.4
C11 C10 H10 119.4
C12 C11 C10 118.1(2)
C12 C11 C15 120.2(2)
C10 C11 C15 121.7(2)
C11 C12 C13 121.5(2)
C11 C12 H12 119.2
C13 C12 H12 119.2
C8 C13 C12 120.1(2)
C8 C13 H13 120.0
C12 C13 H13 120.0
O2 C14 H14A 109.5
O2 C14 H14B 109.5
H14A C14 H14B 109.5
O2 C14 H14C 109.5
H14A C14 H14C 109.5
H14B C14 H14C 109.5
N1 C15 C11 121.38(19)
N1 C15 H15 119.3
C11 C15 H15 119.3
O3 C16 N2 122.3(2)
O3 C16 C17 121.1(2)
N2 C16 C17 116.58(17)
C18 C17 C22 118.4(2)
C18 C17 C16 117.25(19)
C22 C17 C16 124.4(2)
C19 C18 C17 121.5(2)
C19 C18 H18 119.2
C17 C18 H18 119.2
C20 C19 C18 119.2(2)
C20 C19 H19 120.4
C18 C19 H19 120.4
C21 C20 C19 120.0(2)
C21 C20 H20 120.0
C19 C20 H20 120.0
C20 C21 C22 121.0(2)
C20 C21 H21 119.5
C22 C21 H21 119.5
C21 C22 C17 119.9(2)
C21 C22 H22 120.1
C17 C22 H22 120.1

loop_
_geom_bond_atom_site_label_1
_geom_bond_atom_site_label_2
_geom_bond_distance
O1 C8 1.362(3)
O1 C1 1.427(2)
O2 C9 1.370(2)
O2 C14 1.428(3)
O3 C16 1.225(2)
N1 C15 1.272(2)
N1 N2 1.381(2)
N2 C16 1.354(3)
N2 H2A 0.894(9)
C1 C2 1.501(3)
C1 H1A 0.9700
C1 H1B 0.9700
C2 C3 1.374(3)
C2 C7 1.380(3)
C3 C4 1.382(3)
C3 H3 0.9300
C4 C5 1.360(4)
C4 H4 0.9300
C5 C6 1.371(4)
C5 H5 0.9300
C6 C7 1.379(3)
C6 H6 0.9300
C7 H7 0.9300
C8 C13 1.375(3)
C8 C9 1.405(3)
C9 C10 1.368(3)
C10 C11 1.405(3)
C10 H10 0.9300
C11 C12 1.372(3)
C11 C15 1.453(3)
C12 C13 1.386(3)
C12 H12 0.9300
C13 H13 0.9300
C14 H14A 0.9600
C14 H14B 0.9600
C14 H14C 0.9600
C15 H15 0.9300
C16 C17 1.497(3)
C17 C18 1.378(3)
C17 C22 1.383(3)
C18 C19 1.376(3)
C18 H18 0.9300
C19 C20 1.372(3)
C19 H19 0.9300
C20 C21 1.359(3)
C20 H20 0.9300
C21 C22 1.377(3)
C21 H21 0.9300
C22 H22 0.9300

loop_
_geom_hbond_atom_site_label_D
_geom_hbond_atom_site_label_H
_geom_hbond_atom_site_label_A
_geom_hbond_site_symmetry_A
_geom_hbond_distance_DH
_geom_hbond_distance_HA
_geom_hbond_distance_DA
_geom_hbond_angle_DHA
_geom_hbond_publ_flag
N2 H2A O3 4_565 0.890(10) 2.110(10) 2.958(2) 158(2) yes

loop_
_geom_torsion_atom_site_label_1
_geom_torsion_atom_site_label_2
_geom_torsion_atom_site_label_3
_geom_torsion_atom_site_label_4
_geom_torsion
C15 N1 N2 C16 -175.2(2)
C8 O1 C1 C2 -176.45(19)
O1 C1 C2 C3 -165.7(2)
O1 C1 C2 C7 15.3(3)
C7 C2 C3 C4 0.3(4)
C1 C2 C3 C4 -178.7(2)
C2 C3 C4 C5 -0.8(4)
C3 C4 C5 C6 1.2(5)
C4 C5 C6 C7 -1.2(5)
C5 C6 C7 C2 0.8(4)
C3 C2 C7 C6 -0.3(4)
C1 C2 C7 C6 178.6(2)
C1 O1 C8 C13 -2.1(3)
C1 O1 C8 C9 178.13(19)
C14 O2 C9 C10 -4.4(3)
C14 O2 C9 C8 175.9(2)
O1 C8 C9 C10 178.7(2)
C13 C8 C9 C10 -1.1(3)
O1 C8 C9 O2 -1.5(3)
C13 C8 C9 O2 178.7(2)
O2 C9 C10 C11 -179.2(2)
C8 C9 C10 C11 0.5(3)
C9 C10 C11 C12 0.9(3)
C9 C10 C11 C15 -179.5(2)
C10 C11 C12 C13 -1.6(4)
C15 C11 C12 C13 178.8(2)
O1 C8 C13 C12 -179.5(2)
C9 C8 C13 C12 0.3(4)
C11 C12 C13 C8 1.0(4)
N2 N1 C15 C11 -179.8(2)
C12 C11 C15 N1 -163.3(2)
C10 C11 C15 N1 17.1(4)
N1 N2 C16 O3 -0.4(3)
N1 N2 C16 C17 -178.79(18)
O3 C16 C17 C18 -3.4(3)
N2 C16 C17 C18 175.0(2)
O3 C16 C17 C22 177.0(2)
N2 C16 C17 C22 -4.6(3)
C22 C17 C18 C19 1.1(4)
C16 C17 C18 C19 -178.5(2)
C17 C18 C19 C20 -0.8(4)
C18 C19 C20 C21 0.0(5)
C19 C20 C21 C22 0.5(5)
C20 C21 C22 C17 -0.2(4)
C18 C17 C22 C21 -0.6(4)
C16 C17 C22 C21 179.0(2)

loop_
_cod_related_entry_id
_cod_related_entry_database
_cod_related_entry_code
1 ChemSpider 7894419
